data_2227667
loop_
_publ_author_name
'Mendoza, Angel'
'Cabrera-Vivas, Blanca M.'
'Mel\'endrez-Luevano, Ruth'
'Ram\'irez, Juan C.'
'Flores-Alamo, Marcos'

_publ_section_title
;
 (1<i>E</i>,2<i>E</i>)-1,2-Bis(2,2-diphenylhydrazin-1-ylidene)ethane
;
_journal_coeditor_code IS2589
_journal_issue 9
_journal_name_full 'Acta Crystallographica Section E'
_journal_page_first o2349
_journal_paper_doi 10.1107/S1600536810032198
_journal_volume 66
_journal_year 2010
_chemical_formula_iupac 'C26 H22 N4'
_chemical_formula_moiety 'C26 H22 N4'
_chemical_formula_sum 'C26 H22 N4'
_chemical_formula_weight 390.48
_chemical_name_systematic
;
(1<i>E</i>,2<i>E</i>)-1,2-Bis(2,2-diphenylhydrazin-1-ylidene)ethane
;
_space_group_crystal_system monoclinic
_space_group_IT_number 14
_space_group_name_Hall '-P 2yn'
_space_group_name_H-M_alt 'P 1 21/n 1'
_symmetry_space_group_name_Hall '-P 2yn'
_symmetry_space_group_name_H-M 'P 1 21/n 1'
_atom_sites_solution_hydrogens geom
_atom_sites_solution_primary direct
_atom_sites_solution_secondary difmap
_audit_conform_dict_name cif_core.dic
_audit_conform_dict_version 2.4
_audit_creation_method 'WinGX routine CIF_UPDATE'
_cell_angle_alpha 90
_cell_angle_beta 103.924(16)
_cell_angle_gamma 90
_cell_formula_units_Z 2
_cell_length_a 12.2210(19)
_cell_length_b 5.6120(10)
_cell_length_c 15.731(3)
_cell_measurement_reflns_used 864
_cell_measurement_temperature 298(2)
_cell_measurement_theta_max 67.9716
_cell_measurement_theta_min 3.7186
_cell_volume 1047.2(3)
_computing_cell_refinement 'CrysAlis RED (Oxford Diffraction, 2009)'
_computing_data_collection 'CrysAlis CCD (Oxford Diffraction, 2009)'
_computing_data_reduction 'CrysAlis RED (Oxford Diffraction, 2009)'
_computing_molecular_graphics 'ORTEP-3 for Windows (Farrugia, 1997)'
_computing_publication_material 'WinGX (Farrugia, 1999)'
_computing_structure_refinement 'SHELXL97 (Sheldrick, 2008)'
_computing_structure_solution 'SHELXS97 (Sheldrick, 2008)'
_diffrn_ambient_temperature 298(2)
_diffrn_detector_area_resol_mean 10.4685
_diffrn_measured_fraction_theta_full 0.991
_diffrn_measured_fraction_theta_max 0.991
_diffrn_measurement_device_type 'Oxford Xcalibur Atlas Gemini'
_diffrn_measurement_method \w
_diffrn_radiation_monochromator graphite
_diffrn_radiation_type CuK\a
_diffrn_radiation_wavelength 1.5418
_diffrn_reflns_av_R_equivalents 0.0377
_diffrn_reflns_limit_h_max 14
_diffrn_reflns_limit_h_min -14
_diffrn_reflns_limit_k_max 6
_diffrn_reflns_limit_k_min -4
_diffrn_reflns_limit_l_max 10
_diffrn_reflns_limit_l_min -18
_diffrn_reflns_number 3621
_diffrn_reflns_theta_full 68.16
_diffrn_reflns_theta_max 68.16
_diffrn_reflns_theta_min 4.13
_exptl_absorpt_coefficient_mu 0.581
_exptl_absorpt_correction_T_max 0.993
_exptl_absorpt_correction_T_min 0.978
_exptl_absorpt_correction_type analytical
_exptl_absorpt_process_details '(CrysAlis Pro; Oxford Diffraction, 2010)'
_exptl_crystal_colour colourless
_exptl_crystal_density_diffrn 1.238
_exptl_crystal_density_method 'not measured'
_exptl_crystal_description prism
_exptl_crystal_F_000 412
_exptl_crystal_size_max 0.1928
_exptl_crystal_size_mid 0.1057
_exptl_crystal_size_min 0.0471
_refine_diff_density_max 0.13
_refine_diff_density_min -0.135
_refine_ls_extinction_coef 0.0134(9)
_refine_ls_extinction_expression Fc^*^=kFc[1+0.001xFc^2^\l^3^/sin(2\q)]^-1/4^
_refine_ls_extinction_method 'SHELXL97 (Sheldrick, 2008)'
_refine_ls_goodness_of_fit_ref 1.006
_refine_ls_hydrogen_treatment constr
_refine_ls_matrix_type full
_refine_ls_number_parameters 137
_refine_ls_number_reflns 1892
_refine_ls_number_restraints 0
_refine_ls_restrained_S_all 1.006
_refine_ls_R_factor_all 0.0875
_refine_ls_R_factor_gt 0.044
_refine_ls_shift/su_max 0
_refine_ls_shift/su_mean 0
_refine_ls_structure_factor_coef Fsqd
_refine_ls_weighting_details 'calc w = 1/[\s^2^(Fo^2^)+(0.0496P)^2^+0.0674P] where P=(Fo^2^+2Fc^2^)/3'
_refine_ls_weighting_scheme calc
_refine_ls_wR_factor_gt 0.0959
_refine_ls_wR_factor_ref 0.1125
_reflns_number_gt 1163
_reflns_number_total 1892
_reflns_threshold_expression I>2\s(I)
_cod_data_source_file is2589.cif
_cod_data_source_block I
_cod_database_code 2227667
_cod_database_fobs_code 2227667

loop_
_space_group_symop_operation_xyz
'x, y, z'
'-x+1/2, y+1/2, -z+1/2'
'-x, -y, -z'
'x-1/2, -y-1/2, z-1/2'

loop_
_atom_site_type_symbol
_atom_site_label
_atom_site_fract_x
_atom_site_fract_y
_atom_site_fract_z
_atom_site_U_iso_or_equiv
_atom_site_adp_type
_atom_site_calc_flag
_atom_site_refinement_flags
_atom_site_occupancy
_atom_site_disorder_assembly
_atom_site_disorder_group
N N2 0.09341(13) 0.1892(3) 0.46419(10) 0.0451(5) Uani d . 1 . .
N N1 0.20416(13) 0.2544(3) 0.48657(10) 0.0481(5) Uani d . 1 . .
C C1 0.23555(16) 0.4384(4) 0.43534(12) 0.0421(5) Uani d . 1 . .
C C13 0.05715(15) 0.0396(4) 0.51307(13) 0.0451(5) Uani d . 1 . .
H H13 0.1046 -0.0161 0.5646 0.054 Uiso calc R 1 . .
C C12 0.27665(18) 0.3696(4) 0.63743(14) 0.0541(6) Uani d . 1 . .
H H12 0.2307 0.5037 0.6265 0.065 Uiso calc R 1 . .
C C7 0.27471(15) 0.2080(4) 0.57158(12) 0.0415(5) Uani d . 1 . .
C C6 0.16000(18) 0.6077(4) 0.39339(13) 0.0494(5) Uani d . 1 . .
H H6 0.0859 0.6044 0.3988 0.059 Uiso calc R 1 . .
C C2 0.34652(17) 0.4494(4) 0.42837(13) 0.0532(6) Uani d . 1 . .
H H2 0.3988 0.3382 0.4574 0.064 Uiso calc R 1 . .
C C5 0.1938(2) 0.7827(4) 0.34321(14) 0.0587(6) Uani d . 1 . .
H H5 0.1422 0.8956 0.3147 0.07 Uiso calc R 1 . .
C C8 0.33966(18) 0.0069(4) 0.58755(15) 0.0572(6) Uani d . 1 . .
H H8 0.3374 -0.1049 0.5435 0.069 Uiso calc R 1 . .
C C3 0.3793(2) 0.6255(4) 0.37837(15) 0.0623(7) Uani d . 1 . .
H H3 0.4538 0.6319 0.3739 0.075 Uiso calc R 1 . .
C C4 0.3036(2) 0.7904(4) 0.33537(15) 0.0640(7) Uani d . 1 . .
H H4 0.3261 0.9069 0.3011 0.077 Uiso calc R 1 . .
C C10 0.4116(2) 0.1382(6) 0.73586(17) 0.0726(8) Uani d . 1 . .
H H10 0.4585 0.115 0.7913 0.087 Uiso calc R 1 . .
C C9 0.40936(19) -0.0277(5) 0.67093(19) 0.0722(8) Uani d . 1 . .
H H9 0.4544 -0.163 0.6827 0.087 Uiso calc R 1 . .
C C11 0.3458(2) 0.3350(5) 0.71930(15) 0.0708(8) Uani d . 1 . .
H H11 0.3473 0.4465 0.7633 0.085 Uiso calc R 1 . .

loop_
_atom_site_aniso_label
_atom_site_aniso_U_11
_atom_site_aniso_U_22
_atom_site_aniso_U_33
_atom_site_aniso_U_12
_atom_site_aniso_U_13
_atom_site_aniso_U_23
N2 0.0382(9) 0.0534(11) 0.0436(10) -0.0137(8) 0.0099(7) -0.0026(8)
N1 0.0372(9) 0.0609(11) 0.0446(10) -0.0163(8) 0.0066(7) 0.0080(9)
C1 0.0439(11) 0.0468(12) 0.0357(10) -0.0134(10) 0.0096(8) -0.0006(9)
C13 0.0391(10) 0.0537(13) 0.0428(11) -0.0106(10) 0.0101(9) 0.0036(11)
C12 0.0544(13) 0.0597(14) 0.0500(13) -0.0014(12) 0.0161(10) 0.0011(12)
C7 0.0352(10) 0.0470(12) 0.0438(11) -0.0101(10) 0.0125(8) 0.0036(10)
C6 0.0480(12) 0.0532(13) 0.0470(12) -0.0083(11) 0.0113(10) -0.0035(11)
C2 0.0461(12) 0.0587(14) 0.0564(13) -0.0081(11) 0.0157(10) 0.0069(11)
C5 0.0705(16) 0.0501(14) 0.0523(13) -0.0041(12) 0.0087(11) 0.0069(11)
C8 0.0512(13) 0.0509(13) 0.0713(16) -0.0074(12) 0.0184(12) 0.0017(13)
C3 0.0574(14) 0.0731(16) 0.0640(15) -0.0158(13) 0.0297(12) 0.0068(13)
C4 0.0806(17) 0.0612(16) 0.0540(14) -0.0189(14) 0.0234(12) 0.0076(12)
C10 0.0544(14) 0.102(2) 0.0554(16) -0.0156(16) 0.0024(12) 0.0226(16)
C9 0.0484(13) 0.0676(17) 0.098(2) 0.0028(13) 0.0116(14) 0.0304(16)
C11 0.0731(16) 0.092(2) 0.0463(14) -0.0098(16) 0.0125(12) -0.0014(14)

loop_
_atom_type_symbol
_atom_type_description
_atom_type_scat_dispersion_real
_atom_type_scat_dispersion_imag
_atom_type_scat_source
C C 0.0181 0.0091 'International Tables Vol C Tables 4.2.6.8 and 6.1.1.4'
H H 0 0 'International Tables Vol C Tables 4.2.6.8 and 6.1.1.4'
N N 0.0311 0.018 'International Tables Vol C Tables 4.2.6.8 and 6.1.1.4'

loop_
_exptl_crystal_face_index_h
_exptl_crystal_face_index_k
_exptl_crystal_face_index_l
_exptl_crystal_face_perp_dist
-1 0 1 0.0235
1 0 2 0.0529
-1 0 -2 0.0529
1 0 -1 0.0235
0 -1 0 0.0963
0 1 0 0.0963

loop_
_geom_angle_atom_site_label_1
_geom_angle_atom_site_label_2
_geom_angle_atom_site_label_3
_geom_angle_site_symmetry_1
_geom_angle_site_symmetry_3
_geom_angle
_geom_angle_publ_flag
C13 N2 N1 . . 118.93(16) ?
N2 N1 C1 . . 115.85(16) ?
N2 N1 C7 . . 122.01(14) ?
C1 N1 C7 . . 118.63(15) ?
C6 C1 C2 . . 119.11(19) ?
C6 C1 N1 . . 122.18(18) ?
C2 C1 N1 . . 118.71(19) ?
N2 C13 C13 . 3_556 119.0(2) ?
N2 C13 H13 . . 120.5 ?
C13 C13 H13 3_556 . 120.5 ?
C7 C12 C11 . . 120.6(2) ?
C7 C12 H12 . . 119.7 ?
C11 C12 H12 . . 119.7 ?
C8 C7 C12 . . 120.2(2) ?
C8 C7 N1 . . 120.98(19) ?
C12 C7 N1 . . 118.86(19) ?
C1 C6 C5 . . 120.3(2) ?
C1 C6 H6 . . 119.8 ?
C5 C6 H6 . . 119.8 ?
C3 C2 C1 . . 120.0(2) ?
C3 C2 H2 . . 120 ?
C1 C2 H2 . . 120 ?
C4 C5 C6 . . 120.3(2) ?
C4 C5 H5 . . 119.9 ?
C6 C5 H5 . . 119.9 ?
C7 C8 C9 . . 118.9(2) ?
C7 C8 H8 . . 120.5 ?
C9 C8 H8 . . 120.5 ?
C4 C3 C2 . . 120.8(2) ?
C4 C3 H3 . . 119.6 ?
C2 C3 H3 . . 119.6 ?
C3 C4 C5 . . 119.5(2) ?
C3 C4 H4 . . 120.2 ?
C5 C4 H4 . . 120.2 ?
C11 C10 C9 . . 120.2(2) ?
C11 C10 H10 . . 119.9 ?
C9 C10 H10 . . 119.9 ?
C10 C9 C8 . . 120.1(2) ?
C10 C9 H9 . . 119.9 ?
C8 C9 H9 . . 119.9 ?
C10 C11 C12 . . 119.9(2) ?
C10 C11 H11 . . 120.1 ?
C12 C11 H11 . . 120.1 ?

loop_
_geom_bond_atom_site_label_1
_geom_bond_atom_site_label_2
_geom_bond_site_symmetry_2
_geom_bond_distance
_geom_bond_publ_flag
N2 C13 . 1.287(2) ?
N2 N1 . 1.364(2) ?
N1 C1 . 1.418(2) ?
N1 C7 . 1.430(2) ?
C1 C6 . 1.377(3) ?
C1 C2 . 1.388(3) ?
C13 C13 3_556 1.429(4) ?
C13 H13 . 0.93 ?
C12 C7 . 1.373(3) ?
C12 C11 . 1.373(3) ?
C12 H12 . 0.93 ?
C7 C8 . 1.368(3) ?
C6 C5 . 1.384(3) ?
C6 H6 . 0.93 ?
C2 C3 . 1.381(3) ?
C2 H2 . 0.93 ?
C5 C4 . 1.377(3) ?
C5 H5 . 0.93 ?
C8 C9 . 1.395(3) ?
C8 H8 . 0.93 ?
C3 C4 . 1.367(3) ?
C3 H3 . 0.93 ?
C4 H4 . 0.93 ?
C10 C11 . 1.354(3) ?
C10 C9 . 1.377(4) ?
C10 H10 . 0.93 ?
C9 H9 . 0.93 ?
C11 H11 . 0.93 ?

loop_
_geom_hbond_atom_site_label_D
_geom_hbond_atom_site_label_H
_geom_hbond_atom_site_label_A
_geom_hbond_site_symmetry_A
_geom_hbond_distance_DH
_geom_hbond_distance_HA
_geom_hbond_distance_DA
_geom_hbond_angle_DHA
C3 H3 Cg2 3_666 0.93 2.85 3.728(3) 159
C8 H8 Cg1 1_455 0.93 2.88 3.785(3) 164

loop_
_geom_torsion_atom_site_label_1
_geom_torsion_atom_site_label_2
_geom_torsion_atom_site_label_3
_geom_torsion_atom_site_label_4
_geom_torsion_site_symmetry_1
_geom_torsion_site_symmetry_2
_geom_torsion_site_symmetry_3
_geom_torsion_site_symmetry_4
_geom_torsion
_geom_torsion_publ_flag
C13 N2 N1 C1 . . . . -173.48(18) ?
C13 N2 N1 C7 . . . . -14.9(3) ?
N2 N1 C1 C6 . . . . 26.8(3) ?
C7 N1 C1 C6 . . . . -132.5(2) ?
N2 N1 C1 C2 . . . . -154.06(18) ?
C7 N1 C1 C2 . . . . 46.6(3) ?
N1 N2 C13 C13 . . . 3_556 -176.3(2) ?
C11 C12 C7 C8 . . . . 1.7(3) ?
C11 C12 C7 N1 . . . . -178.09(18) ?
N2 N1 C7 C8 . . . . 93.9(2) ?
C1 N1 C7 C8 . . . . -108.1(2) ?
N2 N1 C7 C12 . . . . -86.3(2) ?
C1 N1 C7 C12 . . . . 71.7(2) ?
C2 C1 C6 C5 . . . . 1.6(3) ?
N1 C1 C6 C5 . . . . -179.26(18) ?
C6 C1 C2 C3 . . . . -1.3(3) ?
N1 C1 C2 C3 . . . . 179.48(18) ?
C1 C6 C5 C4 . . . . -0.6(3) ?
C12 C7 C8 C9 . . . . -1.5(3) ?
N1 C7 C8 C9 . . . . 178.36(18) ?
C1 C2 C3 C4 . . . . 0.0(3) ?
C2 C3 C4 C5 . . . . 1.0(4) ?
C6 C5 C4 C3 . . . . -0.8(3) ?
C11 C10 C9 C8 . . . . 0.4(4) ?
C7 C8 C9 C10 . . . . 0.4(3) ?
C9 C10 C11 C12 . . . . -0.1(4) ?
C7 C12 C11 C10 . . . . -0.9(3) ?
